data_1528684
loop_
_publ_author_name
'Leclerc-Laronze, N.'
'Marrot, J.'
'Haouas, M.'
'Taulelle, F.'
'Herve, G.'

_publ_section_title
;
 Step-by-step assembly of trivacant tungstosilicates: synthesis and
 characterization of tetrameric anions
;
_journal_name_full 'Angewandte Chemie (Edition international)'
_journal_page_first 139
_journal_page_last 142
_journal_volume 45
_journal_year 2006
_chemical_formula_sum 'K12 Li O179.75 Si4 W36'
_chemical_name_systematic 'K13 Li3 (K2 Li2 H8 Si4 W36 O130) (H2 O)49.75'
_space_group_IT_number 2
_symmetry_space_group_name_Hall '-P 1'
_symmetry_space_group_name_H-M 'P -1'
_cell_angle_alpha 112.543
_cell_angle_beta 96.996
_cell_angle_gamma 104.136
_cell_formula_units_Z 2
_cell_length_a 18.7555
_cell_length_b 22.5419
_cell_length_c 23.7793
_cell_volume 8739.820
_citation_journal_id_ASTM ACIEAY
_cod_data_source_file Leclerc-Laronze_ACIEAY_2006_638.cif
_cod_data_source_block K12Li1O179.75Si4W36
_cod_original_cell_volume 8739.821
_cod_original_formula_sum 'K12 Li1 O179.75 Si4 W36'
_cod_database_code 1528684

loop_
_symmetry_equiv_pos_as_xyz
x,y,z
-x,-y,-z

loop_
_atom_site_label
_atom_site_type_symbol
_atom_site_fract_x
_atom_site_fract_y
_atom_site_fract_z
_atom_site_occupancy
_atom_site_U_iso_or_equiv
O167 O-2 -0.0166 0.7288 -0.0888 1 0.0
O195 O-2 -0.006 0.029 -0.012 0.25 0.0
O31 O-2 0.5088 0.1315 0.3219 1 0.0
O90 O-2 -0.2477 0.5938 0.1516 1 0.0
O71 O-2 -0.1191 0.8559 0.2742 1 0.0
O136 O-2 0.7616 0.1263 0.4964 1 0.0
W6 W+6 0.6844 0.32018 0.20306 0.5 0.0
O161 O-2 -0.0775 1.089 0.4763 1 0.0
O156 O-2 1.004 0.3349 0.5305 0.5 0.0
O155 O-2 0.276 0.9498 0.3919 1 0.0
O185 O-2 -0.477 0.633 0.101 0.5 0.0
O55 O-2 0.3893 0.3667 0.2346 1 0.0
O34 O-2 0.4037 0.1788 0.2854 1 0.0
O129 O-2 0.3566 0.6261 0.0692 1 0.0
O98 O-2 0.1541 0.9637 0.2472 1 0.0
K14 K+1 0.4964 0.5853 0.2107 0.5 0.0
O3 O-2 0.8154 0.2591 0.2703 1 0.0
O135 O-2 0.6676 0.3916 0.4291 1 0.0
O14 O-2 0.441 0.1893 0.089 1 0.0
O61 O-2 0.1757 0.4265 0.3321 1 0.0
O4 O-2 0.726 0.0751 0.23 1 0.0
O26 O-2 0.8496 0.2625 0.4635 1 0.0
O49 O-2 0.4187 0.6211 0.477 1 0.0
O162 O-2 0.7703 0.5379 0.331 1 0.0
W23 W+6 -0.10047 0.87882 0.37969 1 0.0
W1 W+6 0.78871 0.16725 0.25166 1 0.0
W4 W+6 0.48931 0.203291 0.162295 1 0.0
O21 O-2 0.7825 0.3647 0.2496 1 0.0
O170 O-2 -0.2424 0.9842 0.4444 1 0.0
O64 O-2 0.1463 0.3544 0.3983 1 0.0
O186 O-2 0.5423 0.7266 0.2259 0.5 0.0
O16 O-2 0.4263 0.1252 0.1689 1 0.0
O57 O-2 0.3174 0.2492 0.125 1 0.0
O68 O-2 -0.1777 0.9515 0.2829 1 0.0
O6 O-2 0.6651 0.1676 0.2375 1 0.0
O109 O-2 0.1333 0.6346 0.0519 1 0.0
O133 O-2 0.0058 0.721 0.0962 1 0.0
O194 O-2 0.396 1.042 0.634 0.25 0.0
O54 O-2 0.3966 0.4892 0.2262 1 0.0
O18 O-2 0.5451 0.2085 0.256 1 0.0
O116 O-2 0.1958 0.4916 0.0727 1 0.0
O15 O-2 0.5715 0.2797 0.1826 1 0.0
W36 W+6 0.31815 0.63848 0.218085 1 0.0
K10 K+1 0.24657 0.44402 0.15947 1 0.0
O128 O-2 0.4307 0.7657 0.1174 1 0.0
O165 O-2 0.4125 1.1303 0.4349 1 0.0
O13 O-2 0.5568 0.1497 0.1316 1 0.0
O183 O-2 0.4428 0.3637 0.675 0.5 0.0
O58 O-2 0.2472 0.2956 0.2171 1 0.0
O108 O-2 0.2767 0.7066 0.0539 1 0.0
O154 O-2 0.5556 -0.0045 -0.0582 1 0.0
O196 O-2 0.59 0.139 0.561 0.25 0.0
O94 O-2 -0.1257 0.7895 0.1555 1 0.0
O178 O-2 1.113 0.206 0.493 0.5 0.0
O78 O-2 -0.0012 0.8769 0.3719 1 0.0
O143 O-2 0.1448 0.7437 -0.1357 1 0.0
O51 O-2 0.3072 0.5041 0.4173 1 0.0
O182 O-2 1.285 0.334 0.629 0.25 0.0
O126 O-2 0.3846 0.7025 0.1933 1 0.0
O73 O-2 0.022 0.9513 0.2864 1 0.0
O77 O-2 -0.1315 0.789 0.3569 1 0.0
W32 W+6 0.12007 0.545722 -0.040977 1 0.0
K11 K+1 0.2728 0.5683 0.33753 1 0.0
O104 O-2 0.1641 0.7098 0.177 1 0.0
O151 O-2 0.3273 0.7108 0.421 1 0.0
O30 O-2 0.5671 0.082 0.403 1 0.0
W14 W+6 0.3751 0.44157 0.527103 1 0.0
O164 O-2 0.2868 -0.0941 0.0605 1 0.0
O62 O-2 0.2642 0.3599 0.3514 1 0.0
O157 O-2 0.116 0.1629 0.153 1 0.0
O147 O-2 -0.0043 0.3771 0.1754 1 0.0
O120 O-2 0.1438 0.6516 0.2617 1 0.0
O113 O-2 0.2179 0.5491 -0.0026 1 0.0
O56 O-2 0.2892 0.4281 0.273 1 0.0
O39 O-2 0.3596 0.2963 0.3067 1 0.0
O158 O-2 0.1791 0.1017 0.3804 1 0.0
O105 O-2 0.0771 0.7082 -0.006 1 0.0
O150 O-2 0.8504 0.402 0.5855 1 0.0
K4 K+1 0.2261 -0.02117 0.1518 1 0.0
O176 O-2 0.984 0.237 0.5296 0.5 0.0
O144 O-2 0.2663 0.0636 0.0915 1 0.0
K7 K+1 0.10109 0.08169 0.2719 1 0.0
O52 O-2 0.4051 0.4326 0.3651 1 0.0
O20 O-2 0.656 0.4054 0.2636 1 0.0
W17 W+6 0.33776 0.274571 0.204195 1 0.0
K5 K+1 0.3041 1.0259 0.3225 1 0.0
K15 K+1 -0.2875 0.8564 0.0015 0.5 0.0
O82 O-2 0.1182 0.8933 0.3183 1 0.0
O97 O-2 -0.0642 0.7944 0.0543 1 0.0
O134 O-2 -0.1514 0.6206 0.0843 1 0.0
O28 O-2 0.7032 0.178 0.4217 1 0.0
O115 O-2 0.1044 0.4686 0.1463 1 0.0
O53 O-2 0.509 0.4799 0.3017 1 0.0
W28 W+6 -0.08302 0.87203 0.12519 1 0.0
O38 O-2 0.2129 0.2122 0.2934 1 0.0
O87 O-2 -0.1417 0.7242 0.2283 1 0.0
O159 O-2 -0.0129 0.2718 0.2356 1 0.0
O36 O-2 0.3284 0.2182 0.3736 1 0.0
O72 O-2 -0.0397 1.0554 0.3146 1 0.0
O96 O-2 0.0131 0.8778 0.1664 1 0.0
O23 O-2 0.9048 0.3928 0.3448 1 0.0
O63 O-2 0.0814 0.2129 0.3393 1 0.0
W7 W+6 0.8094 0.35214 0.32325 1 0.0
O1 O-2 0.8757 0.1548 0.2529 1 0.0
O168 O-2 0.4186 0.8433 0.3143 1 0.0
K8 K+1 0.5901 0.8323 0.1437 0.5 0.0
W34 W+6 0.11175 0.554345 0.214889 1 0.0
O140 O-2 0.5283 0.2983 0.5917 1 0.0
O60 O-2 0.1335 0.2912 0.2758 1 0.0
O103 O-2 0.2406 0.8214 0.2714 1 0.0
O125 O-2 0.3357 0.567 0.1467 1 0.0
O192 O-2 0.471 0.026 0.464 0.25 0.0
K6 K+1 0.4219 0.9189 0.179 1 0.0
O86 O-2 -0.2306 0.664 0.2761 1 0.0
O76 O-2 -0.0884 0.9125 0.4598 1 0.0
O153 O-2 0.7622 -0.0379 0.1532 1 0.0
O112 O-2 0.081 0.4886 -0.0027 1 0.0
K2 K+1 0.5406 0.3664 0.3236 0.5 0.0
O173 O-2 0.294 0.2494 0.6155 0.5 0.0
W22 W+6 -0.06678 0.96965 0.29527 1 0.0
W12 W+6 0.30303 0.187055 0.286395 1 0.0
O22 O-2 0.6825 0.2977 0.2843 1 0.0
O2 O-2 0.7836 0.1894 0.3345 1 0.0
O35 O-2 0.2572 0.1016 0.261 1 0.0
O48 O-2 0.4165 0.5044 0.4954 1 0.0
O11 O-2 0.6563 0.1148 0.0551 1 0.0
O67 O-2 -0.2514 0.8284 0.1829 1 0.0
O7 O-2 0.5924 -0.0313 0.1931 1 0.0
O146 O-2 0.1023 -0.1303 0.0579 1 0.0
O141 O-2 -0.0098 1.3185 0.3984 1 0.0
Li1 Li+1 0.0876 0.4698 -0.2216 1 0.0
O95 O-2 -0.0574 0.9266 0.0914 1 0.0
K13 K+1 -0.1207 0.9893 0.5683 0.5 0.0
O180 O-2 0.5098 0.725 0.0024 0.5 0.0
O50 O-2 0.4077 0.5417 0.3553 1 0.0
O33 O-2 0.3797 0.0437 0.226 1 0.0
O106 O-2 0.2171 0.7619 -0.0165 1 0.0
O5 O-2 0.756 0.1462 0.164 1 0.0
W20 W+6 0.21769 0.441016 0.415769 1 0.0
O29 O-2 0.6514 0.2271 0.3529 1 0.0
O80 O-2 -0.019 0.7472 0.3239 1 0.0
O110 O-2 0.1165 0.4865 -0.1139 1 0.0
O107 O-2 0.1616 0.6248 -0.0519 1 0.0
W26 W+6 -0.26938 0.68273 0.21018 1 0.0
W37 W+6 0.34675 0.71346 0.11897 1 0.0
Si3 Si+4 -0.09766 0.79347 0.22393 1 0.0
O111 O-2 0.0179 0.5486 -0.0595 1 0.0
K9 K+1 -0.0543 1.18187 0.3804 1 0.0
O121 O-2 0.2323 0.5798 0.2169 1 0.0
O123 O-2 0.2841 0.7125 0.2625 1 0.0
O179 O-2 0.639 -0.046 0.0307 0.5 0.0
W11 W+6 0.45289 0.115451 0.24439 1 0.0
K1 K+1 -0.01138 0.65353 0.17412 1 0.0
W15 W+6 0.41786 0.539915 0.434951 1 0.0
O91 O-2 -0.2171 0.6952 0.0367 1 0.0
W25 W+6 -0.12008 0.68989 0.30406 1 0.0
O74 O-2 -0.0633 0.97 0.3734 1 0.0
O138 O-2 0.3712 0.7654 -0.0182 1 0.0
O42 O-2 0.3341 0.357 0.5297 1 0.0
Si1 Si+4 0.63472 0.22696 0.28372 1 0.0
O160 O-2 0.4237 0.9749 0.3265 1 0.0
O25 O-2 0.7808 0.4281 0.3725 1 0.0
O12 O-2 0.6907 0.2396 0.1596 1 0.0
O137 O-2 0.47 0.52 0.1345 0.5 0.0
O177 O-2 -0.39 0.494 0.0881 0.5 0.0
W2 W+6 0.61743 0.05485 0.21771 1 0.0
W3 W+6 0.65465 0.14397 0.13174 1 0.0
O163 O-2 0.9669 0.0794 0.1872 1 0.0
O174 O-2 0.4771 0.3616 0.1268 0.5 0.0
O19 O-2 0.6864 0.3592 0.1506 1 0.0
O40 O-2 0.2849 0.2173 0.4815 1 0.0
O190 O-2 -0.167 1.007 0.078 0.25 0.0
W24 W+6 0.06082 0.8225 0.335823 1 0.0
O102 O-2 0.3089 0.7831 0.1759 1 0.0
W30 W+6 0.22641 0.813908 0.187616 1 0.0
O191 O-2 0.39 0.928 0.465 0.25 0.0
W35 W+6 0.1986 0.741094 0.282873 1 0.0
O145 O-2 -0.2103 1.068 0.3597 1 0.0
O37 O-2 0.2945 0.1887 0.2055 1 0.0
O139 O-2 -0.1656 0.659 0.4748 1 0.0
O44 O-2 0.3759 0.3606 0.4321 1 0.0
O100 O-2 0.271 0.8977 0.2043 1 0.0
O70 O-2 -0.2695 0.7687 0.2571 1 0.0
O88 O-2 -0.3625 0.6376 0.1978 1 0.0
O8 O-2 0.6243 0.0862 0.3026 1 0.0
O85 O-2 -0.1078 0.619 0.2494 1 0.0
O131 O-2 0.1317 0.5709 -0.1855 1 0.0
W9 W+6 0.59298 0.15494 0.38941 0.5 0.0
O172 O-2 0.6 -0.036 0.333 0.5 0.0
W29 W+6 0.08387 0.894029 0.239457 1 0.0
O99 O-2 0.1255 0.8285 0.1962 1 0.0
O169 O-2 -0.1568 0.7394 -0.0626 1 0.0
O166 O-2 0.5883 0.4935 0.2089 1 0.0
O83 O-2 -0.006 0.8104 0.243 1 0.0
O148 O-2 0.0673 0.6685 0.3751 1 0.0
O65 O-2 0.1697 0.4923 0.4557 1 0.0
O32 O-2 0.5738 0.2131 0.4427 1 0.0
O189 O-2 -0.108 0.957 0.007 0.25 0.0
W19 W+6 0.16617 0.272109 0.347657 1 0.0
O119 O-2 0.1303 0.5309 0.2737 1 0.0
O132 O-2 -0.0538 0.5406 0.3146 1 0.0
W18 W+6 0.20265 0.363232 0.262555 1 0.0
O66 O-2 -0.3235 0.8808 0.2752 1 0.0
W16 W+6 0.41017 0.461846 0.284805 1 0.0
O69 O-2 -0.1988 0.8846 0.3548 1 0.0
O41 O-2 0.4281 0.2814 0.4858 1 0.0
W21 W+6 -0.24039 0.86471 0.26712 1 0.0
O175 O-2 0.8952 0.5412 0.4407 0.5 0.0
O152 O-2 -0.2524 0.5039 0.1947 1 0.0
O149 O-2 0.3286 0.3948 0.6584 1 0.0
O187 O-2 -0.219 1.023 0.07 0.5 0.0
O47 O-2 0.2787 0.4338 0.482 1 0.0
O81 O-2 0.1037 0.7602 0.2824 1 0.0
O184 O-2 0.309 1.119 0.512 0.5 0.0
O181 O-2 0.3249 0.3747 0.0808 0.5 0.0
W27 W+6 -0.24273 0.75447 0.096 1 0.0
O84 O-2 -0.1196 0.6739 0.3696 1 0.0
O127 O-2 0.2492 0.6358 0.1284 1 0.0
Si2 Si+4 0.35417 0.36286 0.36468 1 0.0
O101 O-2 0.1866 0.7763 0.1008 1 0.0
O24 O-2 0.7982 0.3202 0.386 1 0.0
O89 O-2 -0.2686 0.6984 0.139 1 0.0
W8 W+6 0.76663 0.25461 0.41557 1 0.0
Si4 Si+4 0.1605 0.6381 0.12144 1 0.0
O130 O-2 0.3232 0.4869 0.0226 1 0.0
W13 W+6 0.33493 0.276238 0.458955 1 0.0
O17 O-2 0.4361 0.2588 0.2101 1 0.0
K12 K+1 0.0385 0.4584 0.322 1 0.0
O75 O-2 -0.0934 0.9324 0.2017 1 0.0
O122 O-2 0.2303 0.7725 0.3623 1 0.0
O92 O-2 -0.3318 0.7479 0.0585 1 0.0
W38 W+6 0.28297 0.54548 0.063872 1 0.0
W5 W+6 0.6699 0.33968 0.21239 0.5 0.0
O46 O-2 0.4765 0.443 0.5535 1 0.0
O45 O-2 0.3658 0.4919 0.5988 1 0.0
O43 O-2 0.2292 0.278 0.4158 1 0.0
O117 O-2 0.1088 0.574 0.1298 1 0.0
O124 O-2 0.3839 0.642 0.2777 1 0.0
O93 O-2 -0.1873 0.8337 0.087 1 0.0
K3 K+1 0.5137 0.294 0.3927 0.5 0.0
O10 O-2 0.6198 0.0564 0.135 1 0.0
O9 O-2 0.5208 0.0675 0.2078 1 0.0
O188 O-2 0.407 0.435 -0.064 0.5 0.0
W31 W+6 0.17108 0.711278 0.015723 1 0.0
O142 O-2 0.1002 0.0258 0.1407 1 0.0
O59 O-2 0.1437 0.3623 0.2008 1 0.0
O171 O-2 0.5242 0.8732 0.2404 0.5 0.0
W33 W+6 0.08423 0.461245 0.063821 1 0.0
O118 O-2 0.0167 0.5453 0.206 1 0.0
O27 O-2 0.7321 0.3156 0.4775 1 0.0
O193 O-2 0.031 0.906 -0.031 0.25 0.0
O114 O-2 0.0772 0.3776 0.0249 1 0.0
O79 O-2 0.1184 0.8409 0.4053 1 0.0
W10 W+6 0.6021 0.14005 0.37333 0.5 0.0
